data_7019016
loop_
_publ_author_name
'Gokulnath, Sabapathi'
'Toganoh, Motoki'
'Yamaguchi, Keisuke'
'Mori, Shigeki'
'Uno, Hidemitsu'
'Furuta, Hiroyuki'

_publ_section_title
;
 Confusion of M\"obius aromaticity: disruption of annulenic pathway in
 singly N-confused [28]hexaphyrin and its mono-Pd(ii) complex
;
_journal_issue 20
_journal_name_full 'Dalton Transactions'
_journal_page_first 6283
_journal_paper_doi 10.1039/c2dt30306j
_journal_volume 41
_journal_year 2012
_chemical_formula_moiety 'C66 H14 F30 N6 Pd, C7 H16 '
_chemical_formula_sum 'C73 H30 F30 N6 Pd'
_chemical_formula_weight 1667.43
_space_group_IT_number 2
_symmetry_cell_setting triclinic
_symmetry_Int_Tables_number 2
_symmetry_space_group_name_Hall '-P 1'
_symmetry_space_group_name_H-M 'P -1'
_atom_sites_solution_hydrogens geom
_atom_sites_solution_primary direct
_atom_sites_solution_secondary difmap
_cell_angle_alpha 101.727(3)
_cell_angle_beta 90.851(2)
_cell_angle_gamma 93.498(2)
_cell_formula_units_Z 2
_cell_length_a 7.6108(2)
_cell_length_b 17.3675(8)
_cell_length_c 24.9638(11)
_cell_measurement_reflns_used 8471
_cell_measurement_temperature 150(2)
_cell_measurement_theta_max 27.5
_cell_measurement_theta_min 3.0
_cell_volume 3223.6(2)
_computing_cell_refinement CrystalClear
_computing_data_collection CrystalClear
_computing_data_reduction CrystalStructure
_computing_publication_material 'CrystalStructure 3.8.2'
_computing_structure_refinement 'SHELXL97 and Platon squeeze'
_computing_structure_solution SIR97
_diffrn_ambient_temperature 150(2)
_diffrn_detector_area_resol_mean 14.7059
_diffrn_measured_fraction_theta_full 0.992
_diffrn_measured_fraction_theta_max 0.992
_diffrn_measurement_device_type 'Rigaku Mercury-8'
_diffrn_measurement_method \w
_diffrn_radiation_monochromator graphite
_diffrn_radiation_source 'fine-focus sealed tube'
_diffrn_radiation_type MoK\a
_diffrn_radiation_wavelength 0.71070
_diffrn_reflns_av_R_equivalents 0.0337
_diffrn_reflns_av_sigmaI/netI 0.0504
_diffrn_reflns_limit_h_max 9
_diffrn_reflns_limit_h_min -9
_diffrn_reflns_limit_k_max 22
_diffrn_reflns_limit_k_min -22
_diffrn_reflns_limit_l_max 31
_diffrn_reflns_limit_l_min -32
_diffrn_reflns_number 34080
_diffrn_reflns_theta_full 27.49
_diffrn_reflns_theta_max 27.49
_diffrn_reflns_theta_min 3.01
_exptl_absorpt_coefficient_mu 0.427
_exptl_absorpt_correction_T_max 0.958
_exptl_absorpt_correction_T_min 0.890
_exptl_absorpt_correction_type multi-scan
_exptl_absorpt_process_details 'Jacobson, R. (1998) Private communication'
_exptl_crystal_colour red
_exptl_crystal_density_diffrn 1.718
_exptl_crystal_density_method 'not measured'
_exptl_crystal_description prism
_exptl_crystal_F_000 1652
_exptl_crystal_size_max 0.50
_exptl_crystal_size_mid 0.20
_exptl_crystal_size_min 0.10
_refine_diff_density_max 1.692
_refine_diff_density_min -1.263
_refine_diff_density_rms 0.104
_refine_ls_extinction_coef 0.0038(4)
_refine_ls_extinction_expression Fc^*^=kFc[1+0.001xFc^2^\l^3^/sin(2\q)]^-1/4^
_refine_ls_extinction_method SHELXL
_refine_ls_goodness_of_fit_ref 1.108
_refine_ls_hydrogen_treatment mixed
_refine_ls_matrix_type full
_refine_ls_number_parameters 1062
_refine_ls_number_reflns 14684
_refine_ls_number_restraints 161
_refine_ls_restrained_S_all 1.111
_refine_ls_R_factor_all 0.0755
_refine_ls_R_factor_gt 0.0630
_refine_ls_shift/su_max 0.001
_refine_ls_shift/su_mean 0.000
_refine_ls_structure_factor_coef Fsqd
_refine_ls_weighting_details 'calc w=1/[\s^2^(Fo^2^)+(0.0723P)^2^+4.9988P] where P=(Fo^2^+2Fc^2^)/3'
_refine_ls_weighting_scheme calc
_refine_ls_wR_factor_gt 0.1509
_refine_ls_wR_factor_ref 0.1676
_reflns_number_gt 12112
_reflns_number_total 14684
_reflns_threshold_expression >2sigma(I)
_cod_data_source_file c2dt30306j.txt
_cod_data_source_block '__PdNCHex'
_cod_original_formula_sum 'C73 H30 F30 N6 Pd '
_cod_database_code 7019016

loop_
_symmetry_equiv_pos_as_xyz
'x, y, z'
'-x, -y, -z'

loop_
_atom_site_label
_atom_site_type_symbol
_atom_site_fract_x
_atom_site_fract_y
_atom_site_fract_z
_atom_site_U_iso_or_equiv
_atom_site_adp_type
_atom_site_occupancy
_atom_site_symmetry_multiplicity
_atom_site_calc_flag
_atom_site_refinement_flags
_atom_site_disorder_assembly
_atom_site_disorder_group
Pd1 Pd 0.62786(3) 0.723940(14) 0.311015(10) 0.02614(10) Uani 1 1 d . . .
F1 F 0.9120(3) 0.7535(2) 0.11249(11) 0.0570(7) Uani 1 1 d . . .
F2 F 0.9038(4) 0.7862(2) 0.01195(12) 0.0715(9) Uani 1 1 d . . .
F3 F 0.5997(5) 0.82933(18) -0.02932(10) 0.0664(9) Uani 1 1 d . . .
F4 F 0.3032(5) 0.8303(2) 0.02848(13) 0.0802(11) Uani 1 1 d . . .
F5 F 0.3096(3) 0.79653(19) 0.12930(11) 0.0564(7) Uani 1 1 d . . .
F6 F 0.9894(3) 0.50769(15) 0.15231(9) 0.0423(5) Uani 1 1 d . . .
F7 F 1.2314(3) 0.47434(18) 0.07590(11) 0.0522(7) Uani 1 1 d . . .
F8 F 1.1350(4) 0.39456(17) -0.02645(11) 0.0544(7) Uani 1 1 d . . .
F9 F 0.7897(4) 0.35293(17) -0.05246(10) 0.0574(7) Uani 1 1 d . . .
F10 F 0.5439(3) 0.38758(16) 0.02234(10) 0.0482(6) Uani 1 1 d . . .
F11 F -0.0344(4) 0.27100(15) 0.09975(10) 0.0485(6) Uani 1 1 d . . .
F12 F -0.2387(4) 0.13696(17) 0.08071(12) 0.0658(9) Uani 1 1 d . . .
F13 F -0.3169(5) 0.06222(18) 0.16302(15) 0.0769(10) Uani 1 1 d . . .
F14 F -0.1944(5) 0.1252(2) 0.26601(14) 0.0797(11) Uani 1 1 d . . .
F15 F 0.0052(4) 0.26098(17) 0.28675(11) 0.0613(8) Uani 1 1 d . . .
F16 F 0.1410(4) 0.64119(17) 0.22020(10) 0.0520(7) Uani 1 1 d . . .
F17 F 0.0720(4) 0.7885(2) 0.21379(14) 0.0745(10) Uani 1 1 d . . .
F18 F 0.1229(5) 0.90668(18) 0.30247(19) 0.0896(12) Uani 1 1 d . . .
F19 F 0.2234(4) 0.87475(16) 0.40038(15) 0.0709(9) Uani 1 1 d . . .
F20 F 0.2794(3) 0.72712(15) 0.40905(10) 0.0455(6) Uani 1 1 d . . .
F21 F 1.0801(3) 0.58950(14) 0.41861(9) 0.0403(5) Uani 1 1 d . . .
F22 F 1.2446(3) 0.54910(16) 0.50332(11) 0.0497(6) Uani 1 1 d . . .
F23 F 1.1046(4) 0.58091(16) 0.60451(10) 0.0529(7) Uani 1 1 d . . .
F24 F 0.8006(4) 0.65551(16) 0.61939(9) 0.0530(7) Uani 1 1 d . . .
F25 F 0.6429(4) 0.70216(17) 0.53505(10) 0.0501(6) Uani 1 1 d . . .
F26 F 0.9741(4) 1.03333(16) 0.34101(13) 0.0640(8) Uani 1 1 d . . .
F27 F 0.9905(4) 1.18620(15) 0.38868(12) 0.0602(8) Uani 1 1 d . . .
F28 F 0.7491(4) 1.24230(14) 0.46210(13) 0.0590(7) Uani 1 1 d . . .
F29 F 0.4949(5) 1.14277(19) 0.49014(18) 0.0891(13) Uani 1 1 d . . .
F30 F 0.4743(4) 0.98907(17) 0.44167(16) 0.0756(10) Uani 1 1 d . . .
N1 N 0.6582(4) 0.81986(16) 0.27834(12) 0.0274(6) Uani 1 1 d . . .
N2 N 0.5933(4) 0.65267(17) 0.23453(11) 0.0263(6) Uani 1 1 d . . .
N3 N 0.3694(4) 0.41673(18) 0.17756(13) 0.0320(7) Uani 1 1 d . . .
H3 H 0.328(6) 0.466(3) 0.1904(18) 0.038 Uiso 1 1 d . . .
N4 N 0.1995(4) 0.46213(18) 0.27146(13) 0.0301(6) Uani 1 1 d . . .
H4 H 0.299(6) 0.456(3) 0.2702(18) 0.036 Uiso 1 1 d . . .
N5 N 0.5585(4) 0.63821(16) 0.35200(11) 0.0252(6) Uani 1 1 d . . .
N6 N 0.7200(4) 0.78679(17) 0.38310(12) 0.0286(6) Uani 1 1 d . . .
C1 C 0.6671(5) 0.8960(2) 0.30741(14) 0.0303(7) Uani 1 1 d . . .
C2 C 0.6400(6) 0.9479(2) 0.27101(16) 0.0357(8) Uani 1 1 d . . .
H2 H 0.637(6) 1.005(3) 0.2807(18) 0.043 Uiso 1 1 d . . .
C3 C 0.6197(6) 0.9035(2) 0.21995(16) 0.0352(8) Uani 1 1 d . . .
H3A H 0.601(6) 0.921(3) 0.1845(19) 0.042 Uiso 1 1 d . . .
C4 C 0.6269(5) 0.8231(2) 0.22432(14) 0.0280(7) Uani 1 1 d . . .
C5 C 0.6166(5) 0.7580(2) 0.18123(14) 0.0289(7) Uani 1 1 d . . .
C6 C 0.6114(5) 0.6790(2) 0.18480(14) 0.0276(7) Uani 1 1 d . . .
C7 C 0.6234(5) 0.6130(2) 0.14148(15) 0.0293(7) Uani 1 1 d . . .
H7 H 0.640(6) 0.618(3) 0.1032(18) 0.035 Uiso 1 1 d . . .
C8 C 0.6117(5) 0.5459(2) 0.16385(15) 0.0295(7) Uani 1 1 d . . .
C9 C 0.5924(5) 0.57419(19) 0.22135(14) 0.0268(7) Uani 1 1 d . . .
H9 H 0.582(5) 0.545(2) 0.2501(17) 0.032 Uiso 1 1 d . . .
C10 C 0.6237(5) 0.4645(2) 0.13440(14) 0.0283(7) Uani 1 1 d . . .
C11 C 0.5111(5) 0.4043(2) 0.14341(15) 0.0312(7) Uani 1 1 d . . .
C12 C 0.5047(6) 0.3204(2) 0.12233(16) 0.0362(8) Uani 1 1 d . . .
H12 H 0.595(6) 0.295(3) 0.0958(19) 0.043 Uiso 1 1 d . . .
C13 C 0.3589(6) 0.2865(2) 0.14149(17) 0.0373(8) Uani 1 1 d . . .
H13 H 0.317(6) 0.231(3) 0.1360(18) 0.045 Uiso 1 1 d . . .
C14 C 0.2665(5) 0.3472(2) 0.17639(15) 0.0322(8) Uani 1 1 d . . .
C15 C 0.1144(5) 0.3427(2) 0.20526(15) 0.0308(7) Uani 1 1 d . . .
C16 C 0.0693(5) 0.4107(2) 0.24512(14) 0.0300(7) Uani 1 1 d . . .
C17 C -0.0900(5) 0.4469(2) 0.25763(15) 0.0332(8) Uani 1 1 d . . .
H17 H -0.207(6) 0.423(3) 0.2460(18) 0.040 Uiso 1 1 d . . .
C18 C -0.0481(5) 0.5226(2) 0.28729(15) 0.0334(8) Uani 1 1 d . . .
H18 H -0.128(6) 0.564(3) 0.3006(18) 0.040 Uiso 1 1 d . . .
C19 C 0.1343(5) 0.5329(2) 0.29533(14) 0.0273(7) Uani 1 1 d . . .
C20 C 0.2549(5) 0.5975(2) 0.31770(13) 0.0267(7) Uani 1 1 d . . .
C21 C 0.4154(5) 0.5838(2) 0.34085(14) 0.0271(7) Uani 1 1 d . . .
C22 C 0.4409(5) 0.5229(2) 0.37122(15) 0.0312(7) Uani 1 1 d . . .
H22 H 0.365(6) 0.478(3) 0.3715(17) 0.037 Uiso 1 1 d . . .
C23 C 0.5856(5) 0.5459(2) 0.40432(15) 0.0318(7) Uani 1 1 d . . .
H23 H 0.628(6) 0.520(3) 0.4323(18) 0.038 Uiso 1 1 d . . .
C24 C 0.6534(5) 0.6206(2) 0.39361(13) 0.0256(7) Uani 1 1 d . . .
C25 C 0.7733(5) 0.6749(2) 0.42702(14) 0.0289(7) Uani 1 1 d . . .
C26 C 0.7901(5) 0.7545(2) 0.42396(14) 0.0281(7) Uani 1 1 d . . .
C27 C 0.8705(5) 0.8178(2) 0.46523(15) 0.0332(8) Uani 1 1 d . . .
H27 H 0.925(6) 0.812(3) 0.4992(18) 0.040 Uiso 1 1 d . . .
C28 C 0.8399(5) 0.8864(2) 0.45010(15) 0.0353(8) Uani 1 1 d . . .
H28 H 0.874(6) 0.940(3) 0.4704(18) 0.042 Uiso 1 1 d . . .
C29 C 0.7502(5) 0.8666(2) 0.39717(15) 0.0311(7) Uani 1 1 d . . .
C30 C 0.7121(5) 0.9186(2) 0.36383(15) 0.0314(7) Uani 1 1 d . . .
C31 C 0.6118(5) 0.7748(2) 0.12413(14) 0.0303(7) Uani 1 1 d . . .
C32 C 0.7601(6) 0.7723(2) 0.09297(16) 0.0375(8) Uani 1 1 d . . .
C33 C 0.7575(6) 0.7898(3) 0.04136(17) 0.0469(10) Uani 1 1 d . . .
C34 C 0.6022(7) 0.8108(3) 0.02051(15) 0.0445(10) Uani 1 1 d . . .
C35 C 0.4521(7) 0.8119(3) 0.04972(18) 0.0489(11) Uani 1 1 d . . .
C36 C 0.4583(6) 0.7934(2) 0.10091(16) 0.0383(9) Uani 1 1 d . . .
C37 C 0.7557(5) 0.4477(2) 0.09114(15) 0.0304(7) Uani 1 1 d . . .
C38 C 0.9349(5) 0.4698(2) 0.10238(15) 0.0329(8) Uani 1 1 d . . .
C39 C 1.0613(5) 0.4520(2) 0.06372(17) 0.0375(8) Uani 1 1 d . . .
C40 C 1.0122(6) 0.4114(2) 0.01159(17) 0.0401(9) Uani 1 1 d . . .
C41 C 0.8386(6) 0.3901(2) -0.00140(16) 0.0408(9) Uani 1 1 d . . .
C42 C 0.7132(5) 0.4084(2) 0.03783(16) 0.0370(8) Uani 1 1 d . . .
C43 C -0.0048(5) 0.2707(2) 0.19410(15) 0.0336(8) Uani 1 1 d . . .
C44 C -0.0705(6) 0.2362(2) 0.14182(16) 0.0368(8) Uani 1 1 d . . .
C45 C -0.1767(6) 0.1676(2) 0.13154(18) 0.0451(10) Uani 1 1 d . . .
C46 C -0.2172(7) 0.1298(3) 0.1729(2) 0.0524(12) Uani 1 1 d . . .
C47 C -0.1567(7) 0.1619(3) 0.2251(2) 0.0547(12) Uani 1 1 d . . .
C48 C -0.0529(6) 0.2314(3) 0.23535(17) 0.0448(10) Uani 1 1 d . . .
C49 C 0.2118(5) 0.6782(2) 0.31470(15) 0.0309(7) Uani 1 1 d . . .
C50 C 0.1554(5) 0.6972(3) 0.26607(18) 0.0405(9) Uani 1 1 d . . .
C51 C 0.1236(6) 0.7728(3) 0.2614(2) 0.0484(11) Uani 1 1 d . . .
C52 C 0.1488(7) 0.8326(3) 0.3066(3) 0.0595(14) Uani 1 1 d . . .
C53 C 0.2009(6) 0.8168(2) 0.3564(2) 0.0488(11) Uani 1 1 d . . .
C54 C 0.2301(5) 0.7401(2) 0.36022(17) 0.0367(8) Uani 1 1 d . . .
C55 C 0.8597(5) 0.6500(2) 0.47423(14) 0.0295(7) Uani 1 1 d . . .
C56 C 1.0113(5) 0.6095(2) 0.46806(15) 0.0319(7) Uani 1 1 d . . .
C57 C 1.0965(5) 0.5870(2) 0.51116(16) 0.0360(8) Uani 1 1 d . . .
C58 C 1.0246(6) 0.6033(2) 0.56236(16) 0.0386(9) Uani 1 1 d . . .
C59 C 0.8706(6) 0.6416(2) 0.56989(14) 0.0368(9) Uani 1 1 d . . .
C60 C 0.7921(5) 0.6645(2) 0.52588(15) 0.0343(8) Uani 1 1 d . . .
C61 C 0.7235(5) 1.0051(2) 0.38922(15) 0.0338(8) Uani 1 1 d . . .
C62 C 0.8535(6) 1.0582(2) 0.37748(16) 0.0376(8) Uani 1 1 d . . .
C63 C 0.8612(6) 1.1374(2) 0.40149(16) 0.0389(9) Uani 1 1 d . . .
C64 C 0.7401(6) 1.1657(2) 0.43850(19) 0.0433(10) Uani 1 1 d . . .
C65 C 0.6123(7) 1.1151(3) 0.4531(2) 0.0542(12) Uani 1 1 d . . .
C66 C 0.6039(6) 1.0361(3) 0.4275(2) 0.0492(11) Uani 1 1 d . . .
C67 C 0.547(2) 0.2864(9) 0.3288(8) 0.135(5) Uani 0.755(14) 1 d PDU A 1
H67A H 0.5583 0.3097 0.3679 0.202 Uiso 0.755(14) 1 calc PR A 1
H67B H 0.4820 0.3207 0.3101 0.202 Uiso 0.755(14) 1 calc PR A 1
H67C H 0.6644 0.2806 0.3135 0.202 Uiso 0.755(14) 1 calc PR A 1
C68 C 0.4429(11) 0.2017(5) 0.3203(3) 0.111(2) Uani 0.755(14) 1 d PDU A 1
H68A H 0.5198 0.1632 0.3312 0.133 Uiso 0.755(14) 1 calc PR A 1
H68B H 0.3379 0.2048 0.3434 0.133 Uiso 0.755(14) 1 calc PR A 1
C69 C 0.3869(10) 0.1750(5) 0.2603(3) 0.101(2) Uani 0.755(14) 1 d PDU A 1
H69A H 0.4930 0.1708 0.2377 0.122 Uiso 0.755(14) 1 calc PR A 1
H69B H 0.3152 0.2152 0.2494 0.122 Uiso 0.755(14) 1 calc PR A 1
C70 C 0.2798(10) 0.0953(5) 0.2490(3) 0.0957(19) Uani 0.755(14) 1 d PDU A 1
H70A H 0.3495 0.0560 0.2619 0.115 Uiso 0.755(14) 1 calc PR A 1
H70B H 0.1712 0.1005 0.2704 0.115 Uiso 0.755(14) 1 calc PR A 1
C71 C 0.2294(11) 0.0651(5) 0.1891(4) 0.107(2) Uani 0.755(14) 1 d PDU A 1
H71A H 0.1576 0.1042 0.1768 0.128 Uiso 0.755(14) 1 calc PR A 1
H71B H 0.3384 0.0621 0.1678 0.128 Uiso 0.755(14) 1 calc PR A 1
C72 C 0.130(2) -0.0128(8) 0.1754(6) 0.114(4) Uani 0.755(14) 1 d PDU A 1
H72A H 0.0267 -0.0125 0.1990 0.137 Uiso 0.755(14) 1 calc PR A 1
H72B H 0.2062 -0.0540 0.1827 0.137 Uiso 0.755(14) 1 calc PR A 1
C73 C 0.0696(18) -0.0317(7) 0.1160(5) 0.137(5) Uani 0.755(14) 1 d PDU A 1
H73A H -0.0016 -0.0818 0.1084 0.206 Uiso 0.755(14) 1 calc PR A 1
H73B H 0.1724 -0.0358 0.0926 0.206 Uiso 0.755(14) 1 calc PR A 1
H73C H -0.0013 0.0103 0.1084 0.206 Uiso 0.755(14) 1 calc PR A 1
C67A C 0.523(5) 0.3274(19) 0.2940(15) 0.114(7) Uani 0.245(14) 1 d PDU A 2
H67D H 0.5457 0.3825 0.3129 0.171 Uiso 0.245(14) 1 calc PR A 2
H67E H 0.3974 0.3172 0.2842 0.171 Uiso 0.245(14) 1 calc PR A 2
H67F H 0.5920 0.3174 0.2607 0.171 Uiso 0.245(14) 1 calc PR A 2
C68A C 0.577(7) 0.272(2) 0.332(2) 0.118(5) Uani 0.245(14) 1 d PDU A 2
H68C H 0.6977 0.2551 0.3247 0.178 Uiso 0.245(14) 1 calc PR A 2
H68D H 0.5737 0.2993 0.3713 0.178 Uiso 0.245(14) 1 calc PR A 2
C69A C 0.4429(11) 0.2017(5) 0.3203(3) 0.111(2) Uani 0.245(14) 1 d PD A 2
H69C H 0.4931 0.1569 0.3328 0.133 Uiso 0.245(14) 1 calc PR A 2
H69D H 0.3369 0.2152 0.3418 0.133 Uiso 0.245(14) 1 calc PR A 2
C70A C 0.3869(10) 0.1750(5) 0.2603(3) 0.101(2) Uani 0.245(14) 1 d PD A 2
H70C H 0.4930 0.1708 0.2377 0.122 Uiso 0.245(14) 1 calc PR A 2
H70D H 0.3152 0.2152 0.2494 0.122 Uiso 0.245(14) 1 calc PR A 2
C71A C 0.2798(10) 0.0953(5) 0.2490(3) 0.0957(19) Uani 0.245(14) 1 d PD A 2
H71C H 0.3495 0.0560 0.2619 0.115 Uiso 0.245(14) 1 calc PR A 2
H71D H 0.1712 0.1005 0.2704 0.115 Uiso 0.245(14) 1 calc PR A 2
C72A C 0.2294(11) 0.0651(5) 0.1891(4) 0.107(2) Uani 0.245(14) 1 d PD A 2
H72C H 0.3342 0.0475 0.1682 0.128 Uiso 0.245(14) 1 calc PR A 2
H72D H 0.1797 0.1074 0.1734 0.128 Uiso 0.245(14) 1 calc PR A 2
C73A C 0.090(5) -0.005(2) 0.1857(18) 0.106(8) Uani 0.245(14) 1 d PDU A 2
H73D H -0.0028 0.0103 0.2118 0.127 Uiso 0.245(14) 1 calc PR A 2
H73E H 0.1464 -0.0504 0.1945 0.127 Uiso 0.245(14) 1 calc PR A 2
H73F H 0.0379 -0.0195 0.1486 0.127 Uiso 0.245(14) 1 calc PR A 2

loop_
_atom_site_aniso_label
_atom_site_aniso_U_11
_atom_site_aniso_U_22
_atom_site_aniso_U_33
_atom_site_aniso_U_23
_atom_site_aniso_U_13
_atom_site_aniso_U_12
Pd1 0.03135(16) 0.02236(15) 0.02440(15) 0.00506(10) -0.00099(10) -0.00116(10)
F1 0.0406(14) 0.087(2) 0.0467(15) 0.0192(14) 0.0037(11) 0.0092(14)
F2 0.067(2) 0.102(3) 0.0490(17) 0.0239(16) 0.0255(14) -0.0025(18)
F3 0.108(3) 0.0646(19) 0.0299(13) 0.0189(12) -0.0019(14) -0.0010(17)
F4 0.076(2) 0.122(3) 0.0538(18) 0.0373(19) -0.0134(16) 0.033(2)
F5 0.0410(14) 0.086(2) 0.0462(15) 0.0189(14) 0.0054(11) 0.0138(14)
F6 0.0385(12) 0.0546(15) 0.0321(12) 0.0071(10) -0.0014(9) -0.0046(11)
F7 0.0321(12) 0.0754(19) 0.0539(15) 0.0237(14) 0.0073(11) 0.0052(12)
F8 0.0591(16) 0.0574(17) 0.0490(15) 0.0108(12) 0.0293(13) 0.0150(13)
F9 0.0706(18) 0.0609(17) 0.0319(13) -0.0094(11) 0.0117(12) -0.0036(14)
F10 0.0455(14) 0.0559(16) 0.0369(13) -0.0021(11) 0.0001(11) -0.0074(12)
F11 0.0663(17) 0.0449(14) 0.0340(12) 0.0109(10) -0.0039(11) -0.0069(12)
F12 0.085(2) 0.0491(16) 0.0560(17) 0.0026(13) -0.0299(16) -0.0194(15)
F13 0.088(2) 0.0461(17) 0.092(2) 0.0189(16) -0.0258(19) -0.0367(16)
F14 0.105(3) 0.068(2) 0.072(2) 0.0423(17) -0.0068(19) -0.0370(19)
F15 0.085(2) 0.0606(18) 0.0376(14) 0.0188(12) -0.0111(13) -0.0276(15)
F16 0.0625(17) 0.0572(16) 0.0369(13) 0.0147(11) -0.0118(12) -0.0044(13)
F17 0.067(2) 0.088(2) 0.087(2) 0.059(2) -0.0067(17) 0.0164(17)
F18 0.081(2) 0.0408(17) 0.160(4) 0.043(2) 0.024(2) 0.0240(16)
F19 0.0624(19) 0.0348(15) 0.102(2) -0.0179(15) 0.0148(17) 0.0010(13)
F20 0.0504(14) 0.0437(14) 0.0355(12) -0.0058(10) 0.0010(10) -0.0037(11)
F21 0.0446(13) 0.0451(13) 0.0349(12) 0.0141(10) 0.0068(10) 0.0109(10)
F22 0.0436(14) 0.0540(16) 0.0584(16) 0.0249(12) -0.0026(12) 0.0134(12)
F23 0.0726(18) 0.0531(16) 0.0365(13) 0.0202(11) -0.0192(12) 0.0006(13)
F24 0.080(2) 0.0530(16) 0.0259(12) 0.0083(10) 0.0040(12) 0.0052(14)
F25 0.0547(15) 0.0603(17) 0.0390(13) 0.0126(11) 0.0119(11) 0.0214(13)
F26 0.081(2) 0.0363(14) 0.0687(19) -0.0007(13) 0.0342(16) -0.0105(13)
F27 0.077(2) 0.0322(13) 0.0659(18) 0.0024(12) 0.0190(15) -0.0186(13)
F28 0.0698(19) 0.0252(12) 0.0753(19) -0.0039(12) 0.0033(15) -0.0018(12)
F29 0.077(2) 0.0449(18) 0.131(3) -0.0182(19) 0.052(2) -0.0027(15)
F30 0.0628(19) 0.0398(15) 0.114(3) -0.0051(16) 0.0382(19) -0.0143(13)
N1 0.0361(16) 0.0207(13) 0.0255(14) 0.0067(11) -0.0022(12) -0.0021(11)
N2 0.0302(15) 0.0245(14) 0.0244(14) 0.0064(11) 0.0003(11) -0.0007(11)
N3 0.0354(16) 0.0233(14) 0.0350(16) 0.0011(12) 0.0097(13) -0.0017(12)
N4 0.0267(15) 0.0272(15) 0.0347(16) 0.0028(12) 0.0013(13) -0.0005(12)
N5 0.0311(15) 0.0224(13) 0.0226(13) 0.0066(10) -0.0016(11) -0.0013(11)
N6 0.0389(16) 0.0211(14) 0.0261(14) 0.0068(11) -0.0052(12) -0.0014(12)
C1 0.040(2) 0.0191(15) 0.0301(18) 0.0025(13) -0.0035(15) -0.0022(14)
C2 0.050(2) 0.0230(17) 0.0343(19) 0.0082(14) -0.0045(17) -0.0011(16)
C3 0.051(2) 0.0233(17) 0.0306(18) 0.0078(14) -0.0076(16) -0.0056(15)
C4 0.0361(18) 0.0232(16) 0.0266(17) 0.0103(13) -0.0024(14) -0.0003(13)
C5 0.0319(17) 0.0293(17) 0.0265(17) 0.0083(13) 0.0026(14) 0.0008(14)
C6 0.0311(17) 0.0278(17) 0.0240(16) 0.0069(13) 0.0023(13) -0.0026(13)
C7 0.0342(18) 0.0262(17) 0.0274(17) 0.0056(13) 0.0025(14) -0.0006(14)
C8 0.0284(17) 0.0277(17) 0.0322(18) 0.0060(14) 0.0029(14) -0.0013(13)
C9 0.0325(17) 0.0196(15) 0.0265(17) 0.0019(12) 0.0016(13) -0.0028(13)
C10 0.0323(18) 0.0249(16) 0.0281(17) 0.0057(13) 0.0058(14) 0.0039(13)
C11 0.0369(19) 0.0262(17) 0.0293(17) 0.0030(13) 0.0046(14) 0.0020(14)
C12 0.044(2) 0.0244(18) 0.038(2) 0.0010(14) 0.0061(17) -0.0002(15)
C13 0.046(2) 0.0256(18) 0.039(2) 0.0047(15) 0.0033(17) -0.0004(16)
C14 0.041(2) 0.0246(17) 0.0300(18) 0.0041(13) 0.0008(15) -0.0021(14)
C15 0.0341(18) 0.0260(17) 0.0305(18) 0.0032(13) 0.0010(14) -0.0035(14)
C16 0.0346(18) 0.0266(17) 0.0281(17) 0.0068(13) -0.0017(14) -0.0060(14)
C17 0.0295(18) 0.038(2) 0.0303(18) 0.0049(15) 0.0012(14) -0.0050(15)
C18 0.0294(18) 0.037(2) 0.0315(19) 0.0028(15) -0.0004(14) -0.0004(15)
C19 0.0290(17) 0.0278(17) 0.0249(16) 0.0058(13) 0.0034(13) -0.0009(13)
C20 0.0315(17) 0.0262(16) 0.0218(15) 0.0036(12) 0.0018(13) 0.0008(13)
C21 0.0289(17) 0.0242(16) 0.0270(16) 0.0051(13) -0.0011(13) -0.0065(13)
C22 0.0382(19) 0.0238(17) 0.0325(18) 0.0082(14) 0.0037(15) 0.0011(14)
C23 0.040(2) 0.0266(17) 0.0293(18) 0.0089(14) -0.0019(15) -0.0001(15)
C24 0.0324(17) 0.0240(16) 0.0217(15) 0.0081(12) 0.0002(13) 0.0019(13)
C25 0.0328(18) 0.0273(17) 0.0272(17) 0.0073(13) 0.0029(14) 0.0000(14)
C26 0.0308(17) 0.0293(17) 0.0232(16) 0.0036(13) -0.0015(13) 0.0018(13)
C27 0.039(2) 0.0287(18) 0.0306(18) 0.0046(14) -0.0042(15) -0.0034(15)
C28 0.045(2) 0.0254(18) 0.0311(19) -0.0008(14) -0.0045(16) -0.0055(15)
C29 0.0380(19) 0.0241(17) 0.0288(17) 0.0018(13) -0.0036(14) -0.0037(14)
C30 0.0333(18) 0.0251(17) 0.0350(19) 0.0062(14) -0.0031(15) -0.0034(14)
C31 0.0397(19) 0.0243(16) 0.0259(17) 0.0043(13) -0.0026(14) -0.0014(14)
C32 0.043(2) 0.040(2) 0.0300(19) 0.0074(15) 0.0004(16) 0.0044(17)
C33 0.058(3) 0.046(2) 0.035(2) 0.0076(18) 0.0117(19) -0.009(2)
C34 0.074(3) 0.039(2) 0.0207(18) 0.0081(15) -0.0016(18) -0.001(2)
C35 0.064(3) 0.053(3) 0.033(2) 0.0144(19) -0.008(2) 0.010(2)
C36 0.043(2) 0.040(2) 0.0320(19) 0.0063(16) 0.0007(16) 0.0042(17)
C37 0.0346(18) 0.0252(16) 0.0322(18) 0.0071(13) 0.0059(15) 0.0032(14)
C38 0.037(2) 0.0318(18) 0.0306(18) 0.0085(14) 0.0012(15) 0.0037(15)
C39 0.0334(19) 0.042(2) 0.041(2) 0.0164(17) 0.0065(16) 0.0066(16)
C40 0.044(2) 0.040(2) 0.040(2) 0.0117(17) 0.0174(18) 0.0152(17)
C41 0.054(3) 0.035(2) 0.0307(19) 0.0005(15) 0.0093(17) 0.0064(18)
C42 0.039(2) 0.036(2) 0.0336(19) 0.0027(15) 0.0009(16) -0.0011(16)
C43 0.039(2) 0.0284(18) 0.0333(19) 0.0080(14) -0.0011(15) -0.0042(15)
C44 0.045(2) 0.0306(19) 0.035(2) 0.0083(15) -0.0026(16) -0.0024(16)
C45 0.054(3) 0.032(2) 0.046(2) 0.0052(17) -0.016(2) -0.0051(18)
C46 0.057(3) 0.036(2) 0.063(3) 0.013(2) -0.011(2) -0.016(2)
C47 0.066(3) 0.050(3) 0.050(3) 0.024(2) -0.003(2) -0.020(2)
C48 0.058(3) 0.040(2) 0.036(2) 0.0117(17) -0.0058(19) -0.0134(19)
C49 0.0286(17) 0.0297(18) 0.0340(19) 0.0066(14) -0.0010(14) -0.0016(14)
C50 0.036(2) 0.041(2) 0.046(2) 0.0166(18) -0.0052(17) -0.0025(17)
C51 0.040(2) 0.047(3) 0.066(3) 0.028(2) 0.000(2) 0.0076(19)
C52 0.047(3) 0.037(2) 0.104(4) 0.031(3) 0.012(3) 0.014(2)
C53 0.035(2) 0.029(2) 0.076(3) -0.003(2) 0.012(2) 0.0005(16)
C54 0.0306(18) 0.0324(19) 0.044(2) 0.0005(16) 0.0039(16) -0.0026(15)
C55 0.0358(18) 0.0251(16) 0.0263(17) 0.0039(13) -0.0048(14) -0.0020(14)
C56 0.0375(19) 0.0284(17) 0.0298(18) 0.0064(14) 0.0004(15) 0.0001(14)
C57 0.036(2) 0.0337(19) 0.040(2) 0.0125(16) -0.0065(16) 0.0000(15)
C58 0.053(2) 0.0314(19) 0.0314(19) 0.0106(15) -0.0158(17) -0.0069(17)
C59 0.057(2) 0.0326(19) 0.0196(16) 0.0030(13) 0.0023(16) -0.0024(17)
C60 0.041(2) 0.0338(19) 0.0285(18) 0.0063(14) 0.0021(15) 0.0016(16)
C61 0.044(2) 0.0241(17) 0.0320(18) 0.0038(14) -0.0013(16) 0.0005(15)
C62 0.049(2) 0.0286(18) 0.0331(19) 0.0029(15) 0.0037(17) -0.0023(16)
C63 0.053(2) 0.0265(18) 0.036(2) 0.0070(15) -0.0016(17) -0.0099(16)
C64 0.053(3) 0.0219(18) 0.052(2) 0.0019(16) -0.005(2) -0.0018(17)
C65 0.052(3) 0.032(2) 0.071(3) -0.006(2) 0.014(2) 0.0025(19)
C66 0.045(2) 0.031(2) 0.068(3) 0.004(2) 0.008(2) -0.0083(18)
C67 0.089(7) 0.168(8) 0.131(8) -0.010(8) 0.029(6) 0.012(7)
C68 0.098(4) 0.140(5) 0.094(4) 0.012(4) 0.015(4) 0.037(4)
C69 0.075(4) 0.130(5) 0.099(4) 0.021(4) 0.011(3) 0.017(4)
C70 0.081(4) 0.110(4) 0.106(4) 0.039(4) 0.004(3) 0.030(3)
C71 0.090(4) 0.110(4) 0.123(4) 0.027(4) 0.001(4) 0.015(4)
C72 0.105(6) 0.094(5) 0.144(6) 0.023(5) -0.001(5) 0.026(5)
C73 0.134(9) 0.099(8) 0.154(8) -0.032(7) -0.011(8) 0.003(7)
C67A 0.090(12) 0.142(12) 0.105(12) 0.013(9) 0.013(10) 0.005(11)
C68A 0.102(8) 0.141(8) 0.109(7) 0.013(6) 0.011(7) 0.020(7)
C69A 0.098(4) 0.140(5) 0.094(4) 0.012(4) 0.015(4) 0.037(4)
C70A 0.075(4) 0.130(5) 0.099(4) 0.021(4) 0.011(3) 0.017(4)
C71A 0.081(4) 0.110(4) 0.106(4) 0.039(4) 0.004(3) 0.030(3)
C72A 0.090(4) 0.110(4) 0.123(4) 0.027(4) 0.001(4) 0.015(4)
C73A 0.109(12) 0.080(11) 0.136(12) 0.037(10) 0.011(11) 0.019(11)

loop_
_atom_type_symbol
_atom_type_description
_atom_type_scat_dispersion_real
_atom_type_scat_dispersion_imag
_atom_type_scat_source
C C 0.0033 0.0016 'International Tables Vol C Tables 4.2.6.8 and 6.1.1.4'
H H 0.0000 0.0000 'International Tables Vol C Tables 4.2.6.8 and 6.1.1.4'
F F 0.0171 0.0103 'International Tables Vol C Tables 4.2.6.8 and 6.1.1.4'
N N 0.0061 0.0033 'International Tables Vol C Tables 4.2.6.8 and 6.1.1.4'
Pd Pd -0.9988 1.0072 'International Tables Vol C Tables 4.2.6.8 and 6.1.1.4'

loop_
_geom_angle_atom_site_label_1
_geom_angle_atom_site_label_2
_geom_angle_atom_site_label_3
_geom_angle
N6 Pd1 N1 90.00(12)
N6 Pd1 N5 86.23(11)
N1 Pd1 N5 168.75(12)
N6 Pd1 N2 166.57(12)
N1 Pd1 N2 91.07(11)
N5 Pd1 N2 95.06(11)
C1 N1 C4 106.7(3)
C1 N1 Pd1 125.0(2)
C4 N1 Pd1 126.2(2)
C9 N2 C6 105.9(3)
C9 N2 Pd1 127.8(2)
C6 N2 Pd1 124.6(2)
C11 N3 C14 111.6(3)
C11 N3 H3 123(3)
C14 N3 H3 123(3)
C16 N4 C19 111.1(3)
C16 N4 H4 125(3)
C19 N4 H4 123(3)
C24 N5 C21 107.5(3)
C24 N5 Pd1 125.1(2)
C21 N5 Pd1 127.3(2)
C29 N6 C26 108.3(3)
C29 N6 Pd1 126.9(2)
C26 N6 Pd1 124.1(2)
N1 C1 C30 124.4(3)
N1 C1 C2 109.3(3)
C30 C1 C2 126.0(3)
C3 C2 C1 107.5(3)
C3 C2 H2 126(3)
C1 C2 H2 127(3)
C2 C3 C4 107.4(3)
C2 C3 H3A 128(3)
C4 C3 H3A 124(3)
N1 C4 C5 124.5(3)
N1 C4 C3 109.0(3)
C5 C4 C3 126.3(3)
C4 C5 C6 127.2(3)
C4 C5 C31 116.5(3)
C6 C5 C31 116.3(3)
C5 C6 N2 123.5(3)
C5 C6 C7 127.4(3)
N2 C6 C7 109.1(3)
C8 C7 C6 107.6(3)
C8 C7 H7 130(3)
C6 C7 H7 123(3)
C7 C8 C9 105.1(3)
C7 C8 C10 126.6(3)
C9 C8 C10 128.3(3)
N2 C9 C8 112.2(3)
N2 C9 H9 119(2)
C8 C9 H9 129(2)
C11 C10 C8 122.2(3)
C11 C10 C37 118.9(3)
C8 C10 C37 118.8(3)
C10 C11 N3 122.5(3)
C10 C11 C12 131.9(3)
N3 C11 C12 105.6(3)
C13 C12 C11 108.7(3)
C13 C12 H12 129(3)
C11 C12 H12 122(3)
C12 C13 C14 109.1(3)
C12 C13 H13 130(3)
C14 C13 H13 121(3)
C15 C14 N3 124.0(3)
C15 C14 C13 131.1(3)
N3 C14 C13 104.9(3)
C14 C15 C16 119.1(3)
C14 C15 C43 120.7(3)
C16 C15 C43 120.2(3)
N4 C16 C17 106.4(3)
N4 C16 C15 119.5(3)
C17 C16 C15 133.0(3)
C18 C17 C16 107.6(3)
C18 C17 H17 127(3)
C16 C17 H17 126(3)
C17 C18 C19 108.5(3)
C17 C18 H18 128(3)
C19 C18 H18 123(3)
N4 C19 C18 106.1(3)
N4 C19 C20 118.8(3)
C18 C19 C20 135.0(3)
C21 C20 C19 119.7(3)
C21 C20 C49 120.6(3)
C19 C20 C49 119.6(3)
N5 C21 C20 124.6(3)
N5 C21 C22 108.0(3)
C20 C21 C22 125.0(3)
C23 C22 C21 107.5(3)
C23 C22 H22 125(3)
C21 C22 H22 127(3)
C22 C23 C24 106.8(3)
C22 C23 H23 126(3)
C24 C23 H23 126(3)
N5 C24 C25 123.3(3)
N5 C24 C23 109.3(3)
C25 C24 C23 126.2(3)
C26 C25 C24 122.4(3)
C26 C25 C55 118.4(3)
C24 C25 C55 118.1(3)
N6 C26 C25 125.7(3)
N6 C26 C27 108.1(3)
C25 C26 C27 126.0(3)
C28 C27 C26 107.6(3)
C28 C27 H27 127(3)
C26 C27 H27 125(3)
C27 C28 C29 107.2(3)
C27 C28 H28 127(3)
C29 C28 H28 125(3)
N6 C29 C30 124.8(3)
N6 C29 C28 108.6(3)
C30 C29 C28 126.4(3)
C29 C30 C1 124.5(3)
C29 C30 C61 117.6(3)
C1 C30 C61 117.9(3)
C32 C31 C36 117.0(3)
C32 C31 C5 121.6(3)
C36 C31 C5 121.4(3)
F1 C32 C31 120.2(3)
F1 C32 C33 118.0(4)
C31 C32 C33 121.8(4)
F2 C33 C32 120.3(4)
F2 C33 C34 120.5(4)
C32 C33 C34 119.2(4)
F3 C34 C35 120.1(4)
F3 C34 C33 119.4(4)
C35 C34 C33 120.5(4)
F4 C35 C34 119.6(4)
F4 C35 C36 121.3(5)
C34 C35 C36 119.0(4)
F5 C36 C35 117.9(4)
F5 C36 C31 119.6(4)
C35 C36 C31 122.5(4)
C42 C37 C38 115.5(3)
C42 C37 C10 123.4(3)
C38 C37 C10 121.1(3)
F6 C38 C39 117.3(4)
F6 C38 C37 120.3(3)
C39 C38 C37 122.4(4)
F7 C39 C38 120.7(4)
F7 C39 C40 119.6(4)
C38 C39 C40 119.6(4)
F8 C40 C41 120.3(4)
F8 C40 C39 119.9(4)
C41 C40 C39 119.9(4)
F9 C41 C40 120.0(4)
F9 C41 C42 120.1(4)
C40 C41 C42 119.8(4)
F10 C42 C41 117.2(3)
F10 C42 C37 120.1(3)
C41 C42 C37 122.7(4)
C48 C43 C44 115.8(4)
C48 C43 C15 121.5(3)
C44 C43 C15 122.7(3)
F11 C44 C45 117.8(4)
F11 C44 C43 120.0(3)
C45 C44 C43 122.3(4)
F12 C45 C46 119.7(4)
F12 C45 C44 120.2(4)
C46 C45 C44 120.1(4)
F13 C46 C45 120.4(4)
F13 C46 C47 119.9(4)
C45 C46 C47 119.7(4)
F14 C47 C46 120.3(4)
F14 C47 C48 119.6(4)
C46 C47 C48 120.0(4)
F15 C48 C47 118.6(4)
F15 C48 C43 119.3(4)
C47 C48 C43 122.1(4)
C50 C49 C54 116.4(4)
C50 C49 C20 121.9(3)
C54 C49 C20 121.7(3)
F16 C50 C51 117.3(4)
F16 C50 C49 119.6(4)
C51 C50 C49 123.0(4)
F17 C51 C52 120.0(4)
F17 C51 C50 121.0(5)
C52 C51 C50 119.0(4)
F18 C52 C51 119.8(5)
F18 C52 C53 119.8(5)
C51 C52 C53 120.4(4)
F19 C53 C52 120.4(4)
F19 C53 C54 120.0(5)
C52 C53 C54 119.6(4)
F20 C54 C53 117.8(4)
F20 C54 C49 120.7(4)
C53 C54 C49 121.5(4)
C60 C55 C56 116.2(3)
C60 C55 C25 122.3(3)
C56 C55 C25 121.5(3)
F21 C56 C55 119.9(3)
F21 C56 C57 117.2(3)
C55 C56 C57 122.9(4)
F22 C57 C58 120.5(3)
F22 C57 C56 120.7(4)
C58 C57 C56 118.8(4)
F23 C58 C59 120.4(4)
F23 C58 C57 119.5(4)
C59 C58 C57 120.0(3)
F24 C59 C58 119.4(4)
F24 C59 C60 121.5(4)
C58 C59 C60 119.1(4)
F25 C60 C55 119.9(3)
F25 C60 C59 117.2(3)
C55 C60 C59 122.9(4)
C66 C61 C62 115.7(4)
C66 C61 C30 120.8(4)
C62 C61 C30 123.5(4)
F26 C62 C63 117.9(4)
F26 C62 C61 119.7(3)
C63 C62 C61 122.4(4)
F27 C63 C64 120.1(4)
F27 C63 C62 119.8(4)
C64 C63 C62 120.1(4)
F28 C64 C63 119.9(4)
F28 C64 C65 120.2(4)
C63 C64 C65 119.9(4)
F29 C65 C64 119.9(4)
F29 C65 C66 120.9(4)
C64 C65 C66 119.2(4)
F30 C66 C61 119.8(4)
F30 C66 C65 117.5(4)
C61 C66 C65 122.7(4)
C68 C67 H67A 109.5
C68 C67 H67B 109.5
H67A C67 H67B 109.5
C68 C67 H67C 109.5
H67A C67 H67C 109.5
H67B C67 H67C 109.5
C69 C68 C67 108.9(10)
C69 C68 H68A 109.9
C67 C68 H68A 109.9
C69 C68 H68B 109.9
C67 C68 H68B 109.9
H68A C68 H68B 108.3
C68 C69 C70 112.3(7)
C68 C69 H69A 109.2
C70 C69 H69A 109.2
C68 C69 H69B 109.2
C70 C69 H69B 109.2
H69A C69 H69B 107.9
C71 C70 C69 113.6(7)
C71 C70 H70A 108.8
C69 C70 H70A 108.8
C71 C70 H70B 108.8
C69 C70 H70B 108.8
H70A C70 H70B 107.7
C72 C71 C70 116.0(9)
C72 C71 H71A 108.3
C70 C71 H71A 108.3
C72 C71 H71B 108.3
C70 C71 H71B 108.3
H71A C71 H71B 107.4
C71 C72 C73 110.8(12)
C71 C72 H72A 109.5
C73 C72 H72A 109.5
C71 C72 H72B 109.5
C73 C72 H72B 109.5
H72A C72 H72B 108.1
C72 C73 H73A 109.5
C72 C73 H73B 109.5
H73A C73 H73B 109.5
C72 C73 H73C 109.5
H73A C73 H73C 109.5
H73B C73 H73C 109.5
C68A C67A H67D 109.5
C68A C67A H67E 109.5
H67D C67A H67E 109.5
C68A C67A H67F 109.5
H67D C67A H67F 109.5
H67E C67A H67F 109.5
C67A C68A H68C 110.7
C67A C68A H68D 110.7
H68C C68A H68D 108.8
H73D C73A H73E 109.5
H73D C73A H73F 109.5
H73E C73A H73F 109.5

loop_
_geom_bond_atom_site_label_1
_geom_bond_atom_site_label_2
_geom_bond_distance
Pd1 N6 1.998(3)
Pd1 N1 2.001(3)
Pd1 N5 2.020(3)
Pd1 N2 2.057(3)
F1 C32 1.333(5)
F2 C33 1.341(5)
F3 C34 1.347(4)
F4 C35 1.328(5)
F5 C36 1.343(5)
F6 C38 1.333(4)
F7 C39 1.340(5)
F8 C40 1.344(4)
F9 C41 1.342(5)
F10 C42 1.346(5)
F11 C44 1.337(4)
F12 C45 1.339(5)
F13 C46 1.335(5)
F14 C47 1.335(5)
F15 C48 1.339(5)
F16 C50 1.342(5)
F17 C51 1.333(5)
F18 C52 1.337(5)
F19 C53 1.331(5)
F20 C54 1.336(5)
F21 C56 1.337(4)
F22 C57 1.337(5)
F23 C58 1.344(4)
F24 C59 1.335(4)
F25 C60 1.344(5)
F26 C62 1.331(5)
F27 C63 1.344(5)
F28 C64 1.339(4)
F29 C65 1.335(6)
F30 C66 1.340(5)
N1 C1 1.369(4)
N1 C4 1.379(4)
N2 C9 1.335(4)
N2 C6 1.413(4)
N3 C11 1.385(5)
N3 C14 1.394(5)
N3 H3 0.93(5)
N4 C16 1.359(4)
N4 C19 1.377(5)
N4 H4 0.77(5)
N5 C24 1.352(4)
N5 C21 1.384(4)
N6 C29 1.364(4)
N6 C26 1.376(4)
C1 C30 1.414(5)
C1 C2 1.426(5)
C2 C3 1.350(5)
C2 H2 0.97(5)
C3 C4 1.427(5)
C3 H3A 1.01(5)
C4 C5 1.391(5)
C5 C6 1.392(5)
C5 C31 1.512(5)
C6 C7 1.415(5)
C7 C8 1.390(5)
C7 H7 0.99(4)
C8 C9 1.433(5)
C8 C10 1.463(5)
C9 H9 0.97(4)
C10 C11 1.367(5)
C10 C37 1.484(5)
C11 C12 1.444(5)
C12 C13 1.362(6)
C12 H12 1.02(5)
C13 C14 1.449(5)
C13 H13 0.98(5)
C14 C15 1.379(5)
C15 C16 1.444(5)
C15 C43 1.474(5)
C16 C17 1.410(5)
C17 C18 1.387(5)
C17 H17 0.97(5)
C18 C19 1.395(5)
C18 H18 0.99(5)
C19 C20 1.420(5)
C20 C21 1.398(5)
C20 C49 1.476(5)
C21 C22 1.440(5)
C22 C23 1.357(5)
C22 H22 0.94(5)
C23 C24 1.443(5)
C23 H23 0.97(4)
C24 C25 1.404(5)
C25 C26 1.399(5)
C25 C55 1.492(5)
C26 C27 1.443(5)
C27 C28 1.353(5)
C27 H27 0.97(5)
C28 C29 1.446(5)
C28 H28 0.98(5)
C29 C30 1.386(5)
C30 C61 1.504(5)
C31 C32 1.378(6)
C31 C36 1.382(5)
C32 C33 1.382(6)
C33 C34 1.383(7)
C34 C35 1.364(7)
C35 C36 1.380(6)
C37 C42 1.390(5)
C37 C38 1.402(5)
C38 C39 1.377(5)
C39 C40 1.382(6)
C40 C41 1.366(6)
C41 C42 1.382(6)
C43 C48 1.389(5)
C43 C44 1.392(5)
C44 C45 1.376(6)
C45 C46 1.362(7)
C46 C47 1.369(7)
C47 C48 1.378(6)
C49 C50 1.390(5)
C49 C54 1.395(5)
C50 C51 1.375(6)
C51 C52 1.372(8)
C52 C53 1.383(8)
C53 C54 1.386(6)
C55 C60 1.376(5)
C55 C56 1.382(5)
C56 C57 1.382(5)
C57 C58 1.381(6)
C58 C59 1.379(6)
C59 C60 1.382(5)
C61 C66 1.382(6)
C61 C62 1.387(5)
C62 C63 1.382(5)
C63 C64 1.356(6)
C64 C65 1.373(7)
C65 C66 1.387(6)
C67 C68 1.601(13)
C67 H67A 0.9800
C67 H67B 0.9800
C67 H67C 0.9800
C68 C69 1.520(9)
C68 H68A 0.9900
C68 H68B 0.9900
C69 C70 1.535(10)
C69 H69A 0.9900
C69 H69B 0.9900
C70 C71 1.518(10)
C70 H70A 0.9900
C70 H70B 0.9900
C71 C72 1.481(13)
C71 H71A 0.9900
C71 H71B 0.9900
C72 C73 1.512(15)
C72 H72A 0.9900
C72 H72B 0.9900
C73 H73A 0.9800
C73 H73B 0.9800
C73 H73C 0.9800
C67A C68A 1.56(2)
C67A H67D 0.9800
C67A H67E 0.9800
C67A H67F 0.9800
C68A H68C 0.9900
C68A H68D 0.9900
C73A H73D 0.9800
C73A H73E 0.9800
C73A H73F 0.9800

loop_
_geom_torsion_atom_site_label_1
_geom_torsion_atom_site_label_2
_geom_torsion_atom_site_label_3
_geom_torsion_atom_site_label_4
_geom_torsion
N6 Pd1 N1 C1 -21.9(3)
N5 Pd1 N1 C1 48.4(7)
N2 Pd1 N1 C1 171.5(3)
N6 Pd1 N1 C4 176.8(3)
N5 Pd1 N1 C4 -112.9(6)
N2 Pd1 N1 C4 10.2(3)
N6 Pd1 N2 C9 73.7(6)
N1 Pd1 N2 C9 168.1(3)
N5 Pd1 N2 C9 -21.3(3)
N6 Pd1 N2 C6 -89.0(5)
N1 Pd1 N2 C6 5.4(3)
N5 Pd1 N2 C6 176.0(3)
N6 Pd1 N5 C24 -37.3(3)
N1 Pd1 N5 C24 -108.0(6)
N2 Pd1 N5 C24 129.3(3)
N6 Pd1 N5 C21 147.7(3)
N1 Pd1 N5 C21 77.0(6)
N2 Pd1 N5 C21 -45.7(3)
N1 Pd1 N6 C29 10.3(3)
N5 Pd1 N6 C29 -159.1(3)
N2 Pd1 N6 C29 104.9(5)
N1 Pd1 N6 C26 -158.7(3)
N5 Pd1 N6 C26 31.9(3)
N2 Pd1 N6 C26 -64.1(6)
C4 N1 C1 C30 -174.5(4)
Pd1 N1 C1 C30 21.2(5)
C4 N1 C1 C2 0.3(4)
Pd1 N1 C1 C2 -164.1(3)
N1 C1 C2 C3 -1.6(5)
C30 C1 C2 C3 173.0(4)
C1 C2 C3 C4 2.3(5)
C1 N1 C4 C5 177.1(4)
Pd1 N1 C4 C5 -18.8(5)
C1 N1 C4 C3 1.2(4)
Pd1 N1 C4 C3 165.2(3)
C2 C3 C4 N1 -2.2(5)
C2 C3 C4 C5 -178.0(4)
N1 C4 C5 C6 9.5(6)
C3 C4 C5 C6 -175.3(4)
N1 C4 C5 C31 -170.1(3)
C3 C4 C5 C31 5.2(6)
C4 C5 C6 N2 8.4(6)
C31 C5 C6 N2 -172.1(3)
C4 C5 C6 C7 -171.3(4)
C31 C5 C6 C7 8.3(6)
C9 N2 C6 C5 179.5(3)
Pd1 N2 C6 C5 -14.6(5)
C9 N2 C6 C7 -0.8(4)
Pd1 N2 C6 C7 165.1(2)
C5 C6 C7 C8 -179.9(4)
N2 C6 C7 C8 0.4(4)
C6 C7 C8 C9 0.0(4)
C6 C7 C8 C10 -177.9(3)
C6 N2 C9 C8 0.8(4)
Pd1 N2 C9 C8 -164.5(2)
C7 C8 C9 N2 -0.5(4)
C10 C8 C9 N2 177.3(3)
C7 C8 C10 C11 -136.1(4)
C9 C8 C10 C11 46.4(6)
C7 C8 C10 C37 40.4(5)
C9 C8 C10 C37 -137.1(4)
C8 C10 C11 N3 5.4(6)
C37 C10 C11 N3 -171.1(3)
C8 C10 C11 C12 -175.4(4)
C37 C10 C11 C12 8.1(6)
C14 N3 C11 C10 175.0(4)
C14 N3 C11 C12 -4.4(4)
C10 C11 C12 C13 -176.1(4)
N3 C11 C12 C13 3.1(5)
C11 C12 C13 C14 -0.8(5)
C11 N3 C14 C15 -178.1(4)
C11 N3 C14 C13 3.9(4)
C12 C13 C14 C15 -179.6(4)
C12 C13 C14 N3 -1.8(5)
N3 C14 C15 C16 -9.1(6)
C13 C14 C15 C16 168.4(4)
N3 C14 C15 C43 168.4(4)
C13 C14 C15 C43 -14.2(6)
C19 N4 C16 C17 -6.5(4)
C19 N4 C16 C15 162.8(3)
C14 C15 C16 N4 -29.2(5)
C43 C15 C16 N4 153.3(3)
C14 C15 C16 C17 136.7(4)
C43 C15 C16 C17 -40.7(6)
N4 C16 C17 C18 5.4(4)
C15 C16 C17 C18 -161.9(4)
C16 C17 C18 C19 -2.4(4)
C16 N4 C19 C18 5.1(4)
C16 N4 C19 C20 -170.8(3)
C17 C18 C19 N4 -1.5(4)
C17 C18 C19 C20 173.4(4)
N4 C19 C20 C21 -32.6(5)
C18 C19 C20 C21 152.9(4)
N4 C19 C20 C49 145.5(3)
C18 C19 C20 C49 -29.0(6)
C24 N5 C21 C20 153.5(3)
Pd1 N5 C21 C20 -30.8(5)
C24 N5 C21 C22 -9.6(4)
Pd1 N5 C21 C22 166.1(2)
C19 C20 C21 N5 164.1(3)
C49 C20 C21 N5 -14.0(5)
C19 C20 C21 C22 -35.6(5)
C49 C20 C21 C22 146.3(4)
N5 C21 C22 C23 6.8(4)
C20 C21 C22 C23 -156.3(4)
C21 C22 C23 C24 -1.4(4)
C21 N5 C24 C25 -159.5(3)
Pd1 N5 C24 C25 24.6(5)
C21 N5 C24 C23 8.9(4)
Pd1 N5 C24 C23 -167.0(2)
C22 C23 C24 N5 -4.6(4)
C22 C23 C24 C25 163.3(4)
N5 C24 C25 C26 7.4(6)
C23 C24 C25 C26 -159.0(4)
N5 C24 C25 C55 175.4(3)
C23 C24 C25 C55 9.0(5)
C29 N6 C26 C25 174.3(4)
Pd1 N6 C26 C25 -14.9(5)
C29 N6 C26 C27 -0.9(4)
Pd1 N6 C26 C27 169.9(3)
C24 C25 C26 N6 -12.6(6)
C55 C25 C26 N6 179.5(3)
C24 C25 C26 C27 161.8(4)
C55 C25 C26 C27 -6.2(6)
N6 C26 C27 C28 3.1(4)
C25 C26 C27 C28 -172.1(4)
C26 C27 C28 C29 -3.9(5)
C26 N6 C29 C30 174.1(4)
Pd1 N6 C29 C30 3.7(6)
C26 N6 C29 C28 -1.5(4)
Pd1 N6 C29 C28 -171.9(3)
C27 C28 C29 N6 3.4(5)
C27 C28 C29 C30 -172.1(4)
N6 C29 C30 C1 -12.1(6)
C28 C29 C30 C1 162.6(4)
N6 C29 C30 C61 169.3(4)
C28 C29 C30 C61 -15.9(6)
N1 C1 C30 C29 -1.1(6)
C2 C1 C30 C29 -175.0(4)
N1 C1 C30 C61 177.4(4)
C2 C1 C30 C61 3.6(6)
C4 C5 C31 C32 100.1(4)
C6 C5 C31 C32 -79.5(5)
C4 C5 C31 C36 -79.8(5)
C6 C5 C31 C36 100.6(4)
C36 C31 C32 F1 -178.9(4)
C5 C31 C32 F1 1.2(6)
C36 C31 C32 C33 1.7(6)
C5 C31 C32 C33 -178.1(4)
F1 C32 C33 F2 1.2(6)
C31 C32 C33 F2 -179.5(4)
F1 C32 C33 C34 -178.9(4)
C31 C32 C33 C34 0.4(7)
F2 C33 C34 F3 -1.3(7)
C32 C33 C34 F3 178.7(4)
F2 C33 C34 C35 177.9(4)
C32 C33 C34 C35 -2.1(7)
F3 C34 C35 F4 0.9(7)
C33 C34 C35 F4 -178.3(4)
F3 C34 C35 C36 -179.4(4)
C33 C34 C35 C36 1.5(7)
F4 C35 C36 F5 -1.6(7)
C34 C35 C36 F5 178.7(4)
F4 C35 C36 C31 -179.4(4)
C34 C35 C36 C31 0.8(7)
C32 C31 C36 F5 179.8(4)
C5 C31 C36 F5 -0.3(6)
C32 C31 C36 C35 -2.4(6)
C5 C31 C36 C35 177.5(4)
C11 C10 C37 C42 51.1(5)
C8 C10 C37 C42 -125.5(4)
C11 C10 C37 C38 -127.7(4)
C8 C10 C37 C38 55.7(5)
C42 C37 C38 F6 -180.0(3)
C10 C37 C38 F6 -1.1(5)
C42 C37 C38 C39 -1.7(6)
C10 C37 C38 C39 177.2(3)
F6 C38 C39 F7 -1.9(6)
C37 C38 C39 F7 179.8(3)
F6 C38 C39 C40 178.8(3)
C37 C38 C39 C40 0.5(6)
F7 C39 C40 F8 0.1(6)
C38 C39 C40 F8 179.4(4)
F7 C39 C40 C41 -178.5(4)
C38 C39 C40 C41 0.8(6)
F8 C40 C41 F9 -0.7(6)
C39 C40 C41 F9 177.8(4)
F8 C40 C41 C42 -179.3(4)
C39 C40 C41 C42 -0.8(6)
F9 C41 C42 F10 -0.1(6)
C40 C41 C42 F10 178.5(4)
F9 C41 C42 C37 -179.2(4)
C40 C41 C42 C37 -0.6(7)
C38 C37 C42 F10 -177.3(3)
C10 C37 C42 F10 3.8(6)
C38 C37 C42 C41 1.8(6)
C10 C37 C42 C41 -177.1(4)
C14 C15 C43 C48 124.6(5)
C16 C15 C43 C48 -58.0(6)
C14 C15 C43 C44 -52.9(6)
C16 C15 C43 C44 124.6(4)
C48 C43 C44 F11 178.4(4)
C15 C43 C44 F11 -4.0(6)
C48 C43 C44 C45 0.2(6)
C15 C43 C44 C45 177.7(4)
F11 C44 C45 F12 0.9(7)
C43 C44 C45 F12 179.2(4)
F11 C44 C45 C46 179.9(4)
C43 C44 C45 C46 -1.8(7)
F12 C45 C46 F13 0.5(8)
C44 C45 C46 F13 -178.5(5)
F12 C45 C46 C47 -178.7(5)
C44 C45 C46 C47 2.3(8)
F13 C46 C47 F14 1.2(8)
C45 C46 C47 F14 -179.6(5)
F13 C46 C47 C48 179.7(5)
C45 C46 C47 C48 -1.1(8)
F14 C47 C48 F15 -1.1(8)
C46 C47 C48 F15 -179.5(5)
F14 C47 C48 C43 177.9(5)
C46 C47 C48 C43 -0.6(8)
C44 C43 C48 F15 180.0(4)
C15 C43 C48 F15 2.4(7)
C44 C43 C48 C47 1.0(7)
C15 C43 C48 C47 -176.5(5)
C21 C20 C49 C50 128.5(4)
C19 C20 C49 C50 -49.5(5)
C21 C20 C49 C54 -49.6(5)
C19 C20 C49 C54 132.3(4)
C54 C49 C50 F16 177.6(3)
C20 C49 C50 F16 -0.7(6)
C54 C49 C50 C51 1.9(6)
C20 C49 C50 C51 -176.3(4)
F16 C50 C51 F17 3.3(6)
C49 C50 C51 F17 179.1(4)
F16 C50 C51 C52 -175.6(4)
C49 C50 C51 C52 0.2(7)
F17 C51 C52 F18 -0.6(7)
C50 C51 C52 F18 178.3(4)
F17 C51 C52 C53 179.4(4)
C50 C51 C52 C53 -1.7(7)
F18 C52 C53 F19 0.8(7)
C51 C52 C53 F19 -179.2(4)
F18 C52 C53 C54 -179.0(4)
C51 C52 C53 C54 1.0(7)
F19 C53 C54 F20 0.5(6)
C52 C53 C54 F20 -179.6(4)
F19 C53 C54 C49 -178.5(4)
C52 C53 C54 C49 1.3(6)
C50 C49 C54 F20 178.3(3)
C20 C49 C54 F20 -3.4(6)
C50 C49 C54 C53 -2.7(6)
C20 C49 C54 C53 175.6(4)
C26 C25 C55 C60 75.7(5)
C24 C25 C55 C60 -92.8(4)
C26 C25 C55 C56 -105.7(4)
C24 C25 C55 C56 85.8(4)
C60 C55 C56 F21 176.5(3)
C25 C55 C56 F21 -2.1(5)
C60 C55 C56 C57 -2.7(6)
C25 C55 C56 C57 178.7(3)
F21 C56 C57 F22 2.0(5)
C55 C56 C57 F22 -178.7(3)
F21 C56 C57 C58 -177.0(3)
C55 C56 C57 C58 2.3(6)
F22 C57 C58 F23 0.1(6)
C56 C57 C58 F23 179.1(4)
F22 C57 C58 C59 -179.2(4)
C56 C57 C58 C59 -0.2(6)
F23 C58 C59 F24 -0.7(6)
C57 C58 C59 F24 178.6(4)
F23 C58 C59 C60 179.4(4)
C57 C58 C59 C60 -1.3(6)
C56 C55 C60 F25 -178.6(3)
C25 C55 C60 F25 0.1(6)
C56 C55 C60 C59 1.1(6)
C25 C55 C60 C59 179.8(4)
F24 C59 C60 F25 0.6(6)
C58 C59 C60 F25 -179.5(4)
F24 C59 C60 C55 -179.1(4)
C58 C59 C60 C55 0.8(6)
C29 C30 C61 C66 -68.6(5)
C1 C30 C61 C66 112.7(5)
C29 C30 C61 C62 109.7(5)
C1 C30 C61 C62 -68.9(5)
C66 C61 C62 F26 -180.0(4)
C30 C61 C62 F26 1.6(6)
C66 C61 C62 C63 -1.5(6)
C30 C61 C62 C63 -179.9(4)
F26 C62 C63 F27 -1.6(6)
C61 C62 C63 F27 179.8(4)
F26 C62 C63 C64 179.4(4)
C61 C62 C63 C64 0.8(7)
F27 C63 C64 F28 0.3(7)
C62 C63 C64 F28 179.3(4)
F27 C63 C64 C65 -177.5(5)
C62 C63 C64 C65 1.5(7)
F28 C64 C65 F29 1.2(8)
C63 C64 C65 F29 178.9(5)
F28 C64 C65 C66 179.1(5)
C63 C64 C65 C66 -3.1(8)
C62 C61 C66 F30 -179.6(4)
C30 C61 C66 F30 -1.1(7)
C62 C61 C66 C65 -0.2(7)
C30 C61 C66 C65 178.2(5)
F29 C65 C66 F30 -0.2(8)
C64 C65 C66 F30 -178.1(5)
F29 C65 C66 C61 -179.6(5)
C64 C65 C66 C61 2.5(8)
C67 C68 C69 C70 -177.9(9)
C68 C69 C70 C71 -177.2(7)
C69 C70 C71 C72 178.3(10)
C70 C71 C72 C73 173.3(10)

loop_
_platon_squeeze_void_nr
_platon_squeeze_void_average_x
_platon_squeeze_void_average_y
_platon_squeeze_void_average_z
_platon_squeeze_void_volume
_platon_squeeze_void_count_electrons
_platon_squeeze_void_content
1 -0.057 0.000 0.000 100 6 ' '
2 0.264 0.095 0.400 9 1 ' '
3 0.736 0.905 0.600 9 1 ' '

loop_
_cod_changelog_entry_id
_cod_changelog_entry_author
_cod_changelog_entry_date
_cod_changelog_entry_text
1 'Vaitkus, Antanas' 2024-11-17T19:46:27+02:00
;
 Replaced the '\Y' character sequence with the backslash character ('\')
 in multiple data values.
;
